data_7701708
loop_
_publ_author_name
'Kristinsd\'ottir, Lilja'
'Oldroyd, Nicola L.'
'Grabiner, Rachel'
'Knights, Alastair W.'
'Heilmann, Andreas'
'Protchenko, Andrey V.'
'Niu, Haoyu'
'Kolychev, Eugene L.'
'Campos, Jes\'us'
'Hicks, Jamie'
'Christensen, Kirsten E.'
'Aldridge, Simon'

_publ_section_title
;
 Synthetic, structural and reaction chemistry of N-heterocyclic germylene
 and stannylene compounds featuring N-boryl substituents.
;
_journal_issue 31
_journal_name_full 'Dalton transactions (Cambridge, England : 2003)'
_journal_page_first 11951
_journal_page_last 11960
_journal_paper_doi 10.1039/c9dt02449b
_journal_volume 48
_journal_year 2019
_chemical_absolute_configuration unk
_chemical_formula_moiety 'C54 H78 B2 N6'
_chemical_formula_sum 'C54 H78 B2 N6'
_chemical_formula_weight 832.87
_space_group_IT_number 4
_space_group_name_Hall 'P 2yb'
_space_group_name_H-M_alt 'P 1 21 1'
_symmetry_cell_setting monoclinic
_symmetry_space_group_name_H-M 'P 1 21 1'
_atom_sites_solution_hydrogens difmap
_atom_sites_solution_primary other
_audit_creation_date 2015-11-30
_audit_creation_method CRYSTALS_ver_14.43
_audit_update_record
;
2019-06-09 deposited with the CCDC.	2019-07-18 downloaded from the CCDC.
;
_cell_angle_alpha 90
_cell_angle_beta 97.5685(8)
_cell_angle_gamma 90
_cell_formula_units_Z 4
_cell_length_a 14.2417(2)
_cell_length_b 22.3662(4)
_cell_length_c 16.4812(3)
_cell_measurement_reflns_used 11375
_cell_measurement_temperature 150
_cell_measurement_theta_max 27
_cell_measurement_theta_min 5
_cell_volume 5204.07(15)
_computing_cell_refinement 'DENZO/SCALEPACK (Otwinowski & Minor, 1997)'
_computing_data_collection 'COLLECT (Nonius, 2001).'
_computing_data_reduction 'DENZO/SCALEPACK (Otwinowski & Minor, 1997)'
_computing_molecular_graphics 'CAMERON (Watkin et al., 1996)'
_computing_publication_material 'CRYSTALS (Betteridge et al., 2003)'
_computing_structure_refinement 'CRYSTALS (Betteridge et al., 2003)'
_computing_structure_solution 'Superflip (Palatinus & Chapuis, 2007)'
_diffrn_ambient_temperature 150
_diffrn_measured_fraction_theta_full 0.991
_diffrn_measured_fraction_theta_max 0.989
_diffrn_measurement_device Area
_diffrn_measurement_device_type 'Nonius KappaCCD'
_diffrn_measurement_method \w
_diffrn_radiation_monochromator graphite
_diffrn_radiation_type 'Mo K\a'
_diffrn_radiation_wavelength 0.71073
_diffrn_reflns_av_R_equivalents 0.048
_diffrn_reflns_limit_h_max 18
_diffrn_reflns_limit_h_min -18
_diffrn_reflns_limit_k_max 28
_diffrn_reflns_limit_k_min -29
_diffrn_reflns_limit_l_max 21
_diffrn_reflns_limit_l_min -21
_diffrn_reflns_number 89752
_diffrn_reflns_theta_full 26.659
_diffrn_reflns_theta_max 27.484
_diffrn_reflns_theta_min 5.103
_diffrn_standards_number 0
_exptl_absorpt_coefficient_mu 0.062
_exptl_absorpt_correction_T_max 0.99
_exptl_absorpt_correction_T_min 0.00
_exptl_absorpt_correction_type multi-scan
_exptl_absorpt_process_details 'DENZO/SCALEPACK (Otwinowski & Minor, 1997)'
_exptl_crystal_colour colourless
_exptl_crystal_density_diffrn 1.063
_exptl_crystal_density_method 'not measured'
_exptl_crystal_description plate
_exptl_crystal_F_000 1816
_exptl_crystal_size_max 0.280
_exptl_crystal_size_mid 0.240
_exptl_crystal_size_min 0.120
_refine_diff_density_max 0.61
_refine_diff_density_min -0.42
_refine_ls_extinction_method None
_refine_ls_goodness_of_fit_ref 0.9471
_refine_ls_hydrogen_treatment noref
_refine_ls_matrix_type full
_refine_ls_number_parameters 1145
_refine_ls_number_reflns 12110
_refine_ls_number_restraints 163
_refine_ls_R_factor_all 0.0908
_refine_ls_R_factor_gt 0.0611
_refine_ls_shift/su_max 0.0244551
_refine_ls_shift/su_mean 0.0006390
_refine_ls_structure_factor_coef Fsqd
_refine_ls_weighting_details
;
 Method, part 1, Chebychev polynomial, (Watkin, 1994, Prince, 1982) 
 [weight] = 1.0/[A~0~*T~0~(x)+A~1~*T~1~(x) ... +A~n-1~]*T~n-1~(x)] 
 where A~i~ are the Chebychev coefficients listed below and x= Fcalc/Fmax 
 Method = Robust Weighting (Prince, 1982) 
 W = [weight] * [1-(deltaF/6*sigmaF)^2^]^2^ 
 A~i~ are: 
 21.8 31.7 15.5 3.82 
;
_refine_ls_weighting_scheme calc
_refine_ls_wR_factor_all 0.1562
_refine_ls_wR_factor_gt 0.1292
_refine_ls_wR_factor_ref 0.1562
_reflns_limit_h_max 18
_reflns_limit_h_min -18
_reflns_limit_k_max 28
_reflns_limit_k_min 0
_reflns_limit_l_max 21
_reflns_limit_l_min 0
_reflns_number_gt 8834
_reflns_number_total 12111
_reflns_threshold_expression I>2.0\s(I)
_oxford_diffrn_Wilson_B_factor 3.04
_oxford_diffrn_Wilson_scale 7.96
_oxford_refine_ls_r_factor_ref 0.0908
_oxford_refine_ls_scale 0.3607(4)
_oxford_reflns_number_all 12111
_oxford_reflns_threshold_expression_ref I>-3.0\s(I)
_oxford_structure_analysis_title 074noek15
_cod_data_source_file c9dt02449b2.cif
_cod_data_source_block (L1)H2
_cod_depositor_comments
;
The following automatic conversions were performed:

data item '_atom_sites_solution_primary' value 'Other' was changed to
'other' in accordance with the
/home/data/users/saulius/crontab/automatic-downloads/current/RSC/lib/dictionaries/cif_core.dic
dictionary named 'cif_core.dic' version 2.4.2 last updated on
2011-04-26.

Automatic conversion script
Id: cif_fix_values 6909 2019-04-08 15:41:33Z antanas 
;
_cod_original_cell_volume 5204.06(15)
_cod_original_sg_symbol_H-M 'P 21 '
_cod_database_code 7701708

loop_
_symmetry_equiv_pos_as_xyz
x,y,z
-x,y+1/2,-z

loop_
_atom_site_label
_atom_site_type_symbol
_atom_site_fract_x
_atom_site_fract_y
_atom_site_fract_z
_atom_site_U_iso_or_equiv
_atom_site_occupancy
_atom_site_adp_type
_atom_site_refinement_flags_posn
_atom_site_refinement_flags_occupancy
_atom_site_disorder_assembly
_atom_site_disorder_group
N1 N 0.0557(2) 0.42557(15) 0.2300(2) 0.0347 1.0000 Uani . . . .
C2 C 0.0610(3) 0.47635(19) 0.2864(3) 0.0372 1.0000 Uani . . . .
C3 C 0.1043(3) 0.5319(2) 0.2531(3) 0.0411 1.0000 Uani . . . .
N4 N 0.0869(3) 0.58461(18) 0.2981(2) 0.0422 1.0000 Uani . . . .
B5 B -0.0033(3) 0.6153(2) 0.2936(3) 0.0338 1.0000 Uani . . . .
N6 N -0.0900(2) 0.60511(15) 0.2396(2) 0.0336 1.0000 Uani . . . .
C7 C -0.1119(3) 0.56163(19) 0.1758(3) 0.0340 1.0000 Uani . . . .
C8 C -0.1640(3) 0.51048(18) 0.1908(2) 0.0308 1.0000 Uani . . . .
C9 C -0.1770(3) 0.46639(19) 0.1305(2) 0.0352 1.0000 Uani . . . .
C10 C -0.1416(3) 0.4734(2) 0.0569(3) 0.0373 1.0000 Uani . . . .
C11 C -0.0925(4) 0.5248(2) 0.0426(3) 0.0470 1.0000 Uani . . . .
C12 C -0.0764(3) 0.56972(18) 0.1002(3) 0.0481 1.0000 Uani D . . .
C13 C -0.0378(6) 0.6322(3) 0.0779(4) 0.0609 0.436(13) Uani D P 1 1
C14 C -0.0123(4) 0.6238(2) 0.0906(3) 0.0540 0.564(13) Uani D P 1 2
C15 C -0.0729(6) 0.6758(3) 0.0525(7) 0.0675 0.564(13) Uani D P 1 2
C16 C -0.0975(8) 0.6557(5) -0.0013(8) 0.0635 0.436(13) Uani D P 1 1
C17 C 0.0662(6) 0.6257(7) 0.0630(9) 0.0674 0.436(13) Uani D P 1 1
C18 C 0.0620(5) 0.6068(4) 0.0335(6) 0.0517 0.564(13) Uani D P 1 2
C19 C -0.2075(3) 0.5036(2) 0.2699(3) 0.0400 1.0000 Uani . . . .
C20 C -0.3126(4) 0.5204(3) 0.2543(3) 0.0561 1.0000 Uani . . . .
C21 C -0.1987(4) 0.4398(2) 0.3051(3) 0.0538 1.0000 Uani . . . .
C22 C -0.1580(3) 0.6466(2) 0.2605(3) 0.0388 1.0000 Uani . . . .
C23 C -0.1194(3) 0.6807(2) 0.3226(3) 0.0383 1.0000 Uani . . . .
N24 N -0.0245(2) 0.66373(15) 0.34533(19) 0.0317 1.0000 Uani . . . .
C25 C 0.0370(3) 0.69451(18) 0.4072(2) 0.0298 1.0000 Uani . . . .
C26 C 0.0888(3) 0.74396(17) 0.3848(2) 0.0295 1.0000 Uani . . . .
C27 C 0.1453(3) 0.77505(19) 0.4463(3) 0.0353 1.0000 Uani . . . .
C28 C 0.1514(3) 0.7571(2) 0.5272(3) 0.0394 1.0000 Uani . . . .
C29 C 0.1026(3) 0.7076(2) 0.5475(2) 0.0401 1.0000 Uani . . . .
C30 C 0.0447(3) 0.6754(2) 0.4889(2) 0.0364 1.0000 Uani . . . .
C31 C -0.0079(4) 0.6205(2) 0.5140(3) 0.0512 1.0000 Uani . . . .
C32 C -0.0759(4) 0.6378(3) 0.5744(4) 0.0681 1.0000 Uani . . . .
C33 C 0.0607(6) 0.5723(3) 0.5510(5) 0.0899 1.0000 Uani . . . .
C34 C 0.0823(3) 0.7640(2) 0.2964(3) 0.0408 1.0000 Uani . . . .
C35 C 0.1766(4) 0.7893(2) 0.2755(3) 0.0494 1.0000 Uani . . . .
C36 C 0.0028(4) 0.8095(3) 0.2777(3) 0.0576 1.0000 Uani . . . .
B37 B 0.1060(3) 0.3710(2) 0.2381(3) 0.0291 1.0000 Uani . . . .
N38 N 0.0911(2) 0.32049(14) 0.18334(19) 0.0276 1.0000 Uani . . . .
C39 C 0.1548(3) 0.27492(18) 0.2113(2) 0.0336 1.0000 Uani . . . .
C40 C 0.2085(3) 0.29356(18) 0.2794(2) 0.0313 1.0000 Uani . . . .
N41 N 0.1827(2) 0.35221(14) 0.29852(19) 0.0271 1.0000 Uani . . . .
C42 C 0.2335(3) 0.38651(17) 0.3635(2) 0.0280 1.0000 Uani . . . .
C43 C 0.3170(3) 0.41587(19) 0.3493(2) 0.0327 1.0000 Uani . . . .
C44 C 0.3587(3) 0.4548(2) 0.4093(3) 0.0428 1.0000 Uani . . . .
C45 C 0.3208(4) 0.4630(2) 0.4817(3) 0.0505 1.0000 Uani . . . .
C46 C 0.2410(3) 0.4315(2) 0.4953(3) 0.0452 1.0000 Uani . . . .
C47 C 0.1957(3) 0.39281(19) 0.4373(2) 0.0317 1.0000 Uani . . . .
C48 C 0.1094(3) 0.3575(2) 0.4547(3) 0.0386 1.0000 Uani . . . .
C49 C 0.0369(4) 0.3952(3) 0.4925(3) 0.0547 1.0000 Uani . . . .
C50 C 0.1395(4) 0.3048(3) 0.5097(4) 0.0654 1.0000 Uani . . . .
C51 C 0.3604(3) 0.4051(2) 0.2710(3) 0.0388 1.0000 Uani . . . .
C52 C 0.3168(4) 0.4454(3) 0.2025(3) 0.0503 1.0000 Uani . . . .
C53 C 0.4686(4) 0.4110(3) 0.2829(3) 0.0555 1.0000 Uani . . . .
C54 C 0.0226(3) 0.31438(18) 0.1118(2) 0.0285 1.0000 Uani . . . .
C55 C -0.0632(3) 0.28472(19) 0.1187(2) 0.0319 1.0000 Uani . . . .
C56 C -0.1304(3) 0.2816(2) 0.0501(3) 0.0383 1.0000 Uani . . . .
C57 C -0.1149(3) 0.3064(2) -0.0237(2) 0.0389 1.0000 Uani . . . .
C58 C -0.0292(3) 0.3346(2) -0.0297(2) 0.0385 1.0000 Uani . . . .
C59 C 0.0410(3) 0.33861(19) 0.0375(2) 0.0338 1.0000 Uani . . . .
C60 C 0.1353(3) 0.3678(2) 0.0280(3) 0.0385 1.0000 Uani . . . .
C61 C 0.1242(4) 0.4328(2) 0.0027(4) 0.0632 1.0000 Uani . . . .
C62 C 0.1876(4) 0.3329(3) -0.0322(4) 0.0644 1.0000 Uani . . . .
C63 C -0.0822(3) 0.2562(2) 0.1984(3) 0.0385 1.0000 Uani . . . .
C64 C -0.1709(4) 0.2827(2) 0.2271(3) 0.0545 1.0000 Uani . . . .
C65 C -0.0916(4) 0.1881(2) 0.1889(3) 0.0518 1.0000 Uani . . . .
N66 N 0.3986(3) 0.85202(16) 0.2168(3) 0.0434 1.0000 Uani . . . .
C67 C 0.3878(3) 0.9139(2) 0.1931(3) 0.0408 1.0000 Uani . . . .
C68 C 0.4247(3) 0.9586(2) 0.2601(3) 0.0435 1.0000 Uani . . . .
N69 N 0.4334(3) 1.01804(17) 0.2279(2) 0.0441 1.0000 Uani . . . .
B70 B 0.3809(3) 1.0705(2) 0.2368(3) 0.0291 1.0000 Uani . . . .
N71 N 0.3046(2) 1.08226(15) 0.2839(2) 0.0321 1.0000 Uani . . . .
C72 C 0.2630(3) 1.04516(18) 0.3403(2) 0.0311 1.0000 Uani . . . .
C73 C 0.1877(3) 1.00746(18) 0.3108(2) 0.0327 1.0000 Uani . . . .
C74 C 0.1505(3) 0.9701(2) 0.3662(3) 0.0395 1.0000 Uani . . . .
C75 C 0.1865(3) 0.9705(2) 0.4474(3) 0.0470 1.0000 Uani . . . .
C76 C 0.2596(3) 1.0088(2) 0.4760(3) 0.0457 1.0000 Uani . . . .
C77 C 0.2989(3) 1.0473(2) 0.4237(3) 0.0376 1.0000 Uani . . . .
C78 C 0.3797(3) 1.0887(2) 0.4558(3) 0.0408 1.0000 Uani . . . .
C79 C 0.4744(4) 1.0564(3) 0.4594(5) 0.0808 1.0000 Uani . . . .
C80 C 0.3681(6) 1.1177(4) 0.5362(5) 0.0942 1.0000 Uani . . . .
C81 C 0.1441(3) 1.0098(2) 0.2217(3) 0.0422 1.0000 Uani . . . .
C82 C 0.1085(4) 0.9503(2) 0.1861(3) 0.0486 1.0000 Uani . . . .
C83 C 0.0653(6) 1.0557(3) 0.2112(4) 0.0886 1.0000 Uani . . . .
C84 C 0.2788(3) 1.14296(18) 0.2715(3) 0.0415 1.0000 Uani . . . .
C85 C 0.3333(3) 1.16821(18) 0.2205(3) 0.0388 1.0000 Uani . . . .
N86 N 0.3966(2) 1.12605(15) 0.1974(2) 0.0306 1.0000 Uani . . . .
C87 C 0.4751(3) 1.13893(18) 0.1543(2) 0.0305 1.0000 Uani . . . .
C88 C 0.5603(3) 1.1578(2) 0.1985(3) 0.0355 1.0000 Uani . . . .
C89 C 0.6387(3) 1.1647(2) 0.1566(3) 0.0458 1.0000 Uani . . . .
C90 C 0.6321(3) 1.1545(2) 0.0738(3) 0.0448 1.0000 Uani . . . .
C91 C 0.5460(3) 1.1375(2) 0.0302(3) 0.0413 1.0000 Uani . . . .
C92 C 0.4661(3) 1.1296(2) 0.0698(2) 0.0354 1.0000 Uani . . . .
C93 C 0.3730(3) 1.1108(2) 0.0201(3) 0.0458 1.0000 Uani . . . .
C94 C 0.3457(4) 1.1525(3) -0.0522(3) 0.0690 1.0000 Uani . . . .
C95 C 0.3774(4) 1.0464(3) -0.0096(4) 0.0714 1.0000 Uani . . . .
C96 C 0.5672(3) 1.1750(2) 0.2885(3) 0.0456 1.0000 Uani . . . .
C97 C 0.6587(4) 1.1534(3) 0.3389(3) 0.0573 1.0000 Uani . . . .
C98 C 0.5587(5) 1.2422(3) 0.2961(3) 0.0676 1.0000 Uani . . . .
B99 B 0.4877(3) 0.8195(2) 0.2234(3) 0.0334 1.0000 Uani . . . .
N100 N 0.5078(2) 0.76454(15) 0.2685(2) 0.0336 1.0000 Uani . . . .
C101 C 0.4498(3) 0.73423(18) 0.3193(2) 0.0315 1.0000 Uani . . . .
C102 C 0.4008(3) 0.68233(18) 0.2898(2) 0.0332 1.0000 Uani . . . .
C103 C 0.3449(3) 0.65327(19) 0.3414(3) 0.0372 1.0000 Uani . . . .
C104 C 0.3355(3) 0.6757(2) 0.4179(3) 0.0407 1.0000 Uani . . . .
C105 C 0.3825(3) 0.7272(2) 0.4451(3) 0.0402 1.0000 Uani . . . .
C106 C 0.4409(3) 0.7571(2) 0.3974(3) 0.0376 1.0000 Uani . . . .
C107 C 0.4943(4) 0.8129(2) 0.4311(3) 0.0488 1.0000 Uani . . . .
C108 C 0.5782(4) 0.7948(3) 0.4935(4) 0.0706 1.0000 Uani . . . .
C109 C 0.4314(4) 0.8576(3) 0.4667(4) 0.0661 1.0000 Uani . . . .
C110 C 0.4064(3) 0.6577(2) 0.2058(3) 0.0407 1.0000 Uani . . . .
C111 C 0.4610(6) 0.5976(3) 0.2141(4) 0.0812 1.0000 Uani . . . .
C112 C 0.3110(5) 0.6479(4) 0.1577(4) 0.0878 1.0000 Uani . . . .
C113 C 0.5992(3) 0.7461(2) 0.2573(3) 0.0386 1.0000 Uani . . . .
C114 C 0.6363(3) 0.7852(2) 0.2080(3) 0.0389 1.0000 Uani . . . .
N115 N 0.5713(2) 0.83146(16) 0.1856(2) 0.0344 1.0000 Uani . . . .
C116 C 0.5889(3) 0.87856(18) 0.1308(2) 0.0326 1.0000 Uani . . . .
C117 C 0.5490(3) 0.8750(2) 0.0482(2) 0.0348 1.0000 Uani . . . .
C118 C 0.5597(3) 0.9231(2) -0.0026(3) 0.0394 1.0000 Uani . . . .
C119 C 0.6105(3) 0.9733(2) 0.0261(3) 0.0424 1.0000 Uani . . . .
C120 C 0.6532(3) 0.9750(2) 0.1069(3) 0.0407 1.0000 Uani . . . .
C121 C 0.6433(3) 0.92812(19) 0.1606(2) 0.0337 1.0000 Uani . . . .
C122 C 0.6943(3) 0.9309(2) 0.2473(3) 0.0390 1.0000 Uani . . . .
C123 C 0.6902(4) 0.9929(2) 0.2851(3) 0.0485 1.0000 Uani . . . .
C124 C 0.7976(4) 0.9121(3) 0.2483(3) 0.0602 1.0000 Uani . . . .
C125 C 0.4959(4) 0.8198(2) 0.0128(3) 0.0487 1.0000 Uani . . . .
C126 C 0.5361(4) 0.7975(3) -0.0632(3) 0.0603 1.0000 Uani . . . .
C127 C 0.3902(4) 0.8313(4) -0.0068(5) 0.0924 1.0000 Uani . . . .
H21 H -0.0045 0.4861 0.2978 0.0472 1.0000 Uiso . . . .
H22 H 0.0992 0.4642 0.3381 0.0468 1.0000 Uiso . . . .
H91 H -0.2104 0.4307 0.1411 0.0428 1.0000 Uiso . . . .
H101 H -0.1505 0.4427 0.0172 0.0454 1.0000 Uiso . . . .
H111 H -0.0689 0.5296 -0.0083 0.0582 1.0000 Uiso . . . .
H131 H -0.0393 0.6613 0.1212 0.0751 0.436(13) Uiso . P 1 1
H141 H 0.0227 0.6359 0.1445 0.0620 0.564(13) Uiso . P 1 2
H152 H -0.0418 0.7144 0.0671 0.0911 0.564(13) Uiso . P 1 2
H151 H -0.1338 0.6764 0.0705 0.0910 0.564(13) Uiso . P 1 2
H153 H -0.0801 0.6737 -0.0071 0.0908 0.564(13) Uiso . P 1 2
H163 H -0.0762 0.6955 -0.0158 0.0980 0.436(13) Uiso . P 1 1
H161 H -0.1643 0.6580 0.0046 0.0981 0.436(13) Uiso . P 1 1
H162 H -0.0911 0.6296 -0.0490 0.0981 0.436(13) Uiso . P 1 1
H171 H 0.1017 0.6620 0.0629 0.1031 0.436(13) Uiso . P 1 1
H173 H 0.1014 0.5966 0.0989 0.1032 0.436(13) Uiso . P 1 1
H172 H 0.0691 0.6076 0.0047 0.1032 0.436(13) Uiso . P 1 1
H181 H 0.1074 0.6394 0.0272 0.0709 0.564(13) Uiso . P 1 2
H183 H 0.0314 0.5968 -0.0211 0.0710 0.564(13) Uiso . P 1 2
H182 H 0.0999 0.5717 0.0534 0.0709 0.564(13) Uiso . P 1 2
H191 H -0.1761 0.5325 0.3104 0.0505 1.0000 Uiso . . . .
H203 H -0.3412 0.5180 0.3041 0.0872 1.0000 Uiso . . . .
H201 H -0.3200 0.5599 0.2332 0.0867 1.0000 Uiso . . . .
H202 H -0.3458 0.4924 0.2144 0.0870 1.0000 Uiso . . . .
H211 H -0.2192 0.4389 0.3593 0.0852 1.0000 Uiso . . . .
H213 H -0.1318 0.4262 0.3105 0.0852 1.0000 Uiso . . . .
H212 H -0.2368 0.4129 0.2695 0.0848 1.0000 Uiso . . . .
H221 H -0.2214 0.6488 0.2350 0.0474 1.0000 Uiso . . . .
H231 H -0.1505 0.7117 0.3481 0.0483 1.0000 Uiso . . . .
H271 H 0.1802 0.8086 0.4319 0.0424 1.0000 Uiso . . . .
H281 H 0.1900 0.7785 0.5677 0.0490 1.0000 Uiso . . . .
H291 H 0.1094 0.6951 0.6019 0.0493 1.0000 Uiso . . . .
H311 H -0.0451 0.6034 0.4645 0.0645 1.0000 Uiso . . . .
H322 H -0.1130 0.6039 0.5871 0.1050 1.0000 Uiso . . . .
H321 H -0.0421 0.6545 0.6238 0.1050 1.0000 Uiso . . . .
H323 H -0.1211 0.6691 0.5490 0.1052 1.0000 Uiso . . . .
H333 H 0.0274 0.5355 0.5568 0.1428 1.0000 Uiso . . . .
H331 H 0.0903 0.5857 0.6051 0.1433 1.0000 Uiso . . . .
H332 H 0.1097 0.5660 0.5170 0.1429 1.0000 Uiso . . . .
H341 H 0.0671 0.7281 0.2613 0.0493 1.0000 Uiso . . . .
H351 H 0.1733 0.8001 0.2194 0.0748 1.0000 Uiso . . . .
H353 H 0.1922 0.8267 0.3085 0.0749 1.0000 Uiso . . . .
H352 H 0.2293 0.7612 0.2895 0.0752 1.0000 Uiso . . . .
H361 H -0.0063 0.8195 0.2204 0.0840 1.0000 Uiso . . . .
H363 H 0.0179 0.8451 0.3095 0.0840 1.0000 Uiso . . . .
H362 H -0.0570 0.7933 0.2924 0.0840 1.0000 Uiso . . . .
H391 H 0.1586 0.2376 0.1857 0.0403 1.0000 Uiso . . . .
H401 H 0.2568 0.2708 0.3109 0.0369 1.0000 Uiso . . . .
H441 H 0.4142 0.4758 0.4009 0.0535 1.0000 Uiso . . . .
H451 H 0.3498 0.4908 0.5208 0.0623 1.0000 Uiso . . . .
H461 H 0.2158 0.4369 0.5453 0.0541 1.0000 Uiso . . . .
H481 H 0.0784 0.3414 0.4024 0.0491 1.0000 Uiso . . . .
H493 H -0.0187 0.3722 0.4993 0.0810 1.0000 Uiso . . . .
H491 H 0.0654 0.4089 0.5473 0.0812 1.0000 Uiso . . . .
H492 H 0.0194 0.4300 0.4592 0.0809 1.0000 Uiso . . . .
H501 H 0.0862 0.2793 0.5152 0.0999 1.0000 Uiso . . . .
H503 H 0.1659 0.3201 0.5634 0.1001 1.0000 Uiso . . . .
H502 H 0.1879 0.2833 0.4868 0.1001 1.0000 Uiso . . . .
H511 H 0.3447 0.3636 0.2532 0.0482 1.0000 Uiso . . . .
H522 H 0.3420 0.4353 0.1519 0.0770 1.0000 Uiso . . . .
H521 H 0.3328 0.4857 0.2176 0.0774 1.0000 Uiso . . . .
H523 H 0.2474 0.4405 0.1940 0.0768 1.0000 Uiso . . . .
H533 H 0.4957 0.3983 0.2348 0.0870 1.0000 Uiso . . . .
H531 H 0.4862 0.4521 0.2943 0.0872 1.0000 Uiso . . . .
H532 H 0.4962 0.3867 0.3293 0.0870 1.0000 Uiso . . . .
H561 H -0.1879 0.2617 0.0535 0.0475 1.0000 Uiso . . . .
H571 H -0.1630 0.3051 -0.0699 0.0470 1.0000 Uiso . . . .
H581 H -0.0189 0.3507 -0.0817 0.0481 1.0000 Uiso . . . .
H601 H 0.1755 0.3676 0.0816 0.0481 1.0000 Uiso . . . .
H612 H 0.1860 0.4507 0.0034 0.1000 1.0000 Uiso . . . .
H611 H 0.0889 0.4538 0.0396 0.1003 1.0000 Uiso . . . .
H613 H 0.0896 0.4345 -0.0521 0.0999 1.0000 Uiso . . . .
H623 H 0.2482 0.3506 -0.0350 0.1020 1.0000 Uiso . . . .
H621 H 0.1508 0.3325 -0.0853 0.1018 1.0000 Uiso . . . .
H622 H 0.1964 0.2918 -0.0129 0.1021 1.0000 Uiso . . . .
H631 H -0.0263 0.2648 0.2418 0.0490 1.0000 Uiso . . . .
H642 H -0.1843 0.2639 0.2772 0.0841 1.0000 Uiso . . . .
H643 H -0.1626 0.3256 0.2355 0.0842 1.0000 Uiso . . . .
H641 H -0.2256 0.2764 0.1845 0.0841 1.0000 Uiso . . . .
H653 H -0.1061 0.1705 0.2388 0.0810 1.0000 Uiso . . . .
H652 H -0.1419 0.1782 0.1444 0.0813 1.0000 Uiso . . . .
H651 H -0.0326 0.1707 0.1751 0.0812 1.0000 Uiso . . . .
H671 H 0.4213 0.9210 0.1452 0.0524 1.0000 Uiso . . . .
H672 H 0.3194 0.9222 0.1760 0.0525 1.0000 Uiso . . . .
H681 H 0.4868 0.9447 0.2874 0.0541 1.0000 Uiso . . . .
H682 H 0.3815 0.9604 0.3021 0.0542 1.0000 Uiso . . . .
H741 H 0.0997 0.9443 0.3467 0.0473 1.0000 Uiso . . . .
H751 H 0.1619 0.9437 0.4839 0.0562 1.0000 Uiso . . . .
H761 H 0.2840 1.0089 0.5321 0.0561 1.0000 Uiso . . . .
H781 H 0.3811 1.1211 0.4161 0.0491 1.0000 Uiso . . . .
H791 H 0.5270 1.0825 0.4755 0.1167 1.0000 Uiso . . . .
H792 H 0.4803 1.0392 0.4052 0.1173 1.0000 Uiso . . . .
H793 H 0.4755 1.0235 0.4989 0.1170 1.0000 Uiso . . . .
H802 H 0.4152 1.1479 0.5493 0.1460 1.0000 Uiso . . . .
H803 H 0.3041 1.1378 0.5302 0.1461 1.0000 Uiso . . . .
H801 H 0.3690 1.0885 0.5780 0.1461 1.0000 Uiso . . . .
H811 H 0.1939 1.0245 0.1891 0.0523 1.0000 Uiso . . . .
H823 H 0.0899 0.9542 0.1268 0.0779 1.0000 Uiso . . . .
H821 H 0.0523 0.9392 0.2105 0.0781 1.0000 Uiso . . . .
H822 H 0.1558 0.9202 0.1976 0.0779 1.0000 Uiso . . . .
H831 H 0.0313 1.0545 0.1561 0.1538 1.0000 Uiso . . . .
H832 H 0.0844 1.0942 0.2266 0.1538 1.0000 Uiso . . . .
H833 H 0.0154 1.0428 0.2479 0.1544 1.0000 Uiso . . . .
H841 H 0.2299 1.1620 0.2957 0.0503 1.0000 Uiso . . . .
H851 H 0.3304 1.2085 0.2021 0.0463 1.0000 Uiso . . . .
H891 H 0.6974 1.1758 0.1861 0.0553 1.0000 Uiso . . . .
H901 H 0.6863 1.1590 0.0456 0.0554 1.0000 Uiso . . . .
H911 H 0.5414 1.1317 -0.0267 0.0483 1.0000 Uiso . . . .
H931 H 0.3238 1.1141 0.0570 0.0571 1.0000 Uiso . . . .
H942 H 0.2829 1.1421 -0.0788 0.1078 1.0000 Uiso . . . .
H941 H 0.3446 1.1941 -0.0331 0.1083 1.0000 Uiso . . . .
H943 H 0.3907 1.1486 -0.0906 0.1081 1.0000 Uiso . . . .
H953 H 0.3147 1.0335 -0.0339 0.1110 1.0000 Uiso . . . .
H951 H 0.4210 1.0436 -0.0497 0.1111 1.0000 Uiso . . . .
H952 H 0.3990 1.0207 0.0370 0.1110 1.0000 Uiso . . . .
H961 H 0.5135 1.1565 0.3115 0.0572 1.0000 Uiso . . . .
H971 H 0.6589 1.1630 0.3952 0.0869 1.0000 Uiso . . . .
H972 H 0.7129 1.1727 0.3184 0.0874 1.0000 Uiso . . . .
H973 H 0.6657 1.1099 0.3330 0.0870 1.0000 Uiso . . . .
H983 H 0.5621 1.2544 0.3520 0.1099 1.0000 Uiso . . . .
H982 H 0.6095 1.2625 0.2715 0.1103 1.0000 Uiso . . . .
H981 H 0.4989 1.2569 0.2672 0.1102 1.0000 Uiso . . . .
H1031 H 0.3139 0.6177 0.3236 0.0452 1.0000 Uiso . . . .
H1041 H 0.2986 0.6556 0.4524 0.0495 1.0000 Uiso . . . .
H1051 H 0.3759 0.7424 0.4969 0.0501 1.0000 Uiso . . . .
H1071 H 0.5193 0.8323 0.3839 0.0610 1.0000 Uiso . . . .
H1081 H 0.6166 0.8289 0.5128 0.1120 1.0000 Uiso . . . .
H1082 H 0.5578 0.7744 0.5388 0.1118 1.0000 Uiso . . . .
H1083 H 0.6187 0.7669 0.4668 0.1121 1.0000 Uiso . . . .
H1092 H 0.4646 0.8953 0.4793 0.1021 1.0000 Uiso . . . .
H1093 H 0.3749 0.8655 0.4281 0.1019 1.0000 Uiso . . . .
H1091 H 0.4112 0.8421 0.5172 0.1018 1.0000 Uiso . . . .
H1101 H 0.4396 0.6858 0.1751 0.0492 1.0000 Uiso . . . .
H1113 H 0.4671 0.5805 0.1595 0.1243 1.0000 Uiso . . . .
H1111 H 0.5272 0.6043 0.2413 0.1245 1.0000 Uiso . . . .
H1112 H 0.4307 0.5692 0.2451 0.1238 1.0000 Uiso . . . .
H1121 H 0.3174 0.6246 0.1080 0.1229 1.0000 Uiso . . . .
H1122 H 0.2827 0.6866 0.1431 0.1228 1.0000 Uiso . . . .
H1123 H 0.2688 0.6245 0.1915 0.1232 1.0000 Uiso . . . .
H1131 H 0.6301 0.7111 0.2823 0.0485 1.0000 Uiso . . . .
H1141 H 0.6968 0.7824 0.1887 0.0481 1.0000 Uiso . . . .
H1181 H 0.5313 0.9210 -0.0578 0.0474 1.0000 Uiso . . . .
H1191 H 0.6151 1.0076 -0.0090 0.0533 1.0000 Uiso . . . .
H1201 H 0.6901 1.0093 0.1274 0.0501 1.0000 Uiso . . . .
H1221 H 0.6638 0.9025 0.2819 0.0483 1.0000 Uiso . . . .
H1232 H 0.7202 0.9937 0.3406 0.0750 1.0000 Uiso . . . .
H1231 H 0.7215 1.0220 0.2541 0.0750 1.0000 Uiso . . . .
H1233 H 0.6241 1.0055 0.2844 0.0753 1.0000 Uiso . . . .
H1243 H 0.8322 0.9169 0.3020 0.0928 1.0000 Uiso . . . .
H1241 H 0.8284 0.9363 0.2090 0.0932 1.0000 Uiso . . . .
H1242 H 0.7994 0.8712 0.2323 0.0931 1.0000 Uiso . . . .
H1251 H 0.5069 0.7872 0.0548 0.0614 1.0000 Uiso . . . .
H1261 H 0.5040 0.7627 -0.0845 0.0939 1.0000 Uiso . . . .
H1263 H 0.5289 0.8286 -0.1055 0.0943 1.0000 Uiso . . . .
H1262 H 0.6031 0.7890 -0.0498 0.0941 1.0000 Uiso . . . .
H1272 H 0.3570 0.7935 -0.0226 0.1440 1.0000 Uiso . . . .
H1271 H 0.3783 0.8593 -0.0492 0.1438 1.0000 Uiso . . . .
H1273 H 0.3652 0.8455 0.0428 0.1440 1.0000 Uiso . . . .
H661 H 0.3609 0.8405 0.2504 0.0532 1.0000 Uiso . . . .
H11 H 0.0111 0.4279 0.1890 0.0423 1.0000 Uiso . . . .
H691 H 0.4777 1.0219 0.1951 0.0540 1.0000 Uiso . . . .
H41 H 0.1349 0.5996 0.3312 0.0507 1.0000 Uiso . . . .
H31 H 0.1705 0.5263 0.2554 0.0496 1.0000 Uiso . . . .
H32 H 0.0772 0.5372 0.1974 0.0496 1.0000 Uiso . . . .

loop_
_atom_site_aniso_label
_atom_site_aniso_U_11
_atom_site_aniso_U_22
_atom_site_aniso_U_33
_atom_site_aniso_U_23
_atom_site_aniso_U_13
_atom_site_aniso_U_12
N1 0.0402(18) 0.0277(17) 0.0332(17) -0.0044(14) -0.0062(14) 0.0062(15)
C2 0.044(2) 0.031(2) 0.035(2) -0.0025(17) -0.0009(18) 0.0064(18)
C3 0.036(2) 0.034(2) 0.054(3) -0.011(2) 0.0079(19) 0.0025(18)
N4 0.0377(19) 0.042(2) 0.047(2) -0.0184(18) 0.0058(16) -0.0087(16)
B5 0.035(2) 0.034(2) 0.032(2) -0.0032(19) 0.0010(18) 0.0041(19)
N6 0.0363(18) 0.0309(18) 0.0335(17) -0.0097(14) 0.0040(14) -0.0002(14)
C7 0.033(2) 0.034(2) 0.034(2) -0.0086(17) 0.0013(16) -0.0010(17)
C8 0.0308(19) 0.032(2) 0.0287(19) -0.0010(16) -0.0007(15) 0.0031(16)
C9 0.036(2) 0.033(2) 0.035(2) -0.0027(17) 0.0005(17) 0.0014(17)
C10 0.036(2) 0.041(2) 0.033(2) -0.0112(18) -0.0007(17) -0.0009(18)
C11 0.054(3) 0.050(3) 0.039(2) -0.011(2) 0.014(2) -0.010(2)
C12 0.059(3) 0.046(2) 0.041(2) -0.0114(19) 0.015(2) -0.019(2)
C13 0.075(4) 0.051(4) 0.057(4) -0.003(4) 0.008(4) -0.028(4)
C14 0.061(4) 0.048(3) 0.055(3) -0.012(3) 0.019(3) -0.016(3)
C15 0.062(5) 0.056(5) 0.086(6) -0.002(4) 0.013(4) -0.013(4)
C16 0.072(6) 0.050(5) 0.069(6) 0.004(5) 0.010(5) -0.018(5)
C17 0.071(5) 0.056(6) 0.071(6) 0.013(5) -0.007(5) -0.030(5)
C18 0.062(4) 0.049(4) 0.047(4) -0.014(4) 0.015(3) -0.022(4)
C19 0.051(3) 0.035(2) 0.035(2) 0.0005(18) 0.0081(18) 0.001(2)
C20 0.053(3) 0.062(3) 0.058(3) 0.002(3) 0.025(2) 0.003(3)
C21 0.073(3) 0.043(3) 0.046(3) 0.005(2) 0.012(2) -0.003(3)
C22 0.033(2) 0.041(2) 0.042(2) -0.0072(19) 0.0013(17) 0.0037(18)
C23 0.034(2) 0.042(2) 0.038(2) -0.0078(19) 0.0028(17) 0.0053(18)
N24 0.0297(16) 0.0343(18) 0.0303(16) -0.0092(14) 0.0011(13) 0.0020(14)
C25 0.0290(18) 0.031(2) 0.0296(19) -0.0068(15) 0.0028(15) -0.0015(16)
C26 0.0361(19) 0.0263(19) 0.0267(18) -0.0017(15) 0.0066(15) 0.0019(16)
C27 0.036(2) 0.035(2) 0.036(2) 0.0003(17) 0.0075(17) -0.0054(17)
C28 0.034(2) 0.050(3) 0.033(2) -0.0052(19) 0.0005(17) -0.009(2)
C29 0.047(2) 0.049(3) 0.0246(19) 0.0030(18) 0.0045(17) -0.007(2)
C30 0.040(2) 0.039(2) 0.031(2) 0.0030(18) 0.0055(16) -0.0062(18)
C31 0.065(3) 0.045(3) 0.044(3) 0.005(2) 0.006(2) -0.020(2)
C32 0.061(3) 0.066(4) 0.084(4) 0.015(3) 0.032(3) -0.014(3)
C33 0.103(5) 0.044(3) 0.131(6) 0.031(4) 0.050(5) 0.006(3)
C34 0.050(3) 0.042(2) 0.031(2) 0.0028(18) 0.0065(18) 0.000(2)
C35 0.054(3) 0.057(3) 0.041(2) 0.015(2) 0.019(2) 0.010(2)
C36 0.047(3) 0.073(4) 0.051(3) 0.027(3) -0.001(2) 0.001(3)
B37 0.029(2) 0.030(2) 0.028(2) 0.0019(17) 0.0029(16) -0.0017(17)
N38 0.0258(15) 0.0263(16) 0.0291(16) 0.0002(13) -0.0023(12) -0.0004(13)
C39 0.036(2) 0.027(2) 0.036(2) -0.0045(17) -0.0008(17) 0.0038(16)
C40 0.0298(19) 0.0272(19) 0.035(2) 0.0014(16) -0.0025(15) 0.0103(16)
N41 0.0249(15) 0.0258(16) 0.0302(16) -0.0005(13) 0.0019(12) 0.0003(13)
C42 0.0278(17) 0.0262(19) 0.0282(18) -0.0015(15) -0.0022(14) -0.0009(15)
C43 0.033(2) 0.035(2) 0.031(2) -0.0030(17) 0.0049(16) -0.0032(17)
C44 0.041(2) 0.048(3) 0.041(2) -0.004(2) 0.0089(19) -0.017(2)
C45 0.049(3) 0.061(3) 0.042(2) -0.017(2) 0.005(2) -0.022(2)
C46 0.045(2) 0.061(3) 0.031(2) -0.006(2) 0.0087(18) -0.012(2)
C47 0.0280(18) 0.037(2) 0.0296(19) -0.0012(16) 0.0012(15) -0.0063(16)
C48 0.038(2) 0.044(2) 0.035(2) -0.0012(19) 0.0098(17) -0.0145(19)
C49 0.043(3) 0.060(3) 0.066(3) 0.013(3) 0.023(2) 0.003(2)
C50 0.052(3) 0.047(3) 0.100(5) 0.020(3) 0.023(3) -0.006(2)
C51 0.036(2) 0.042(2) 0.039(2) -0.0035(19) 0.0111(18) -0.0064(19)
C52 0.050(3) 0.065(3) 0.038(2) 0.005(2) 0.014(2) 0.000(2)
C53 0.042(3) 0.070(4) 0.057(3) -0.006(3) 0.016(2) -0.006(2)
C54 0.0288(18) 0.0299(19) 0.0259(18) -0.0024(15) 0.0001(14) 0.0012(15)
C55 0.033(2) 0.038(2) 0.0243(18) -0.0031(16) 0.0034(15) -0.0056(17)
C56 0.030(2) 0.047(3) 0.037(2) -0.0030(19) 0.0027(17) -0.0073(18)
C57 0.036(2) 0.052(3) 0.0262(19) -0.0019(18) -0.0063(16) 0.002(2)
C58 0.047(2) 0.042(2) 0.0260(19) 0.0013(17) 0.0047(17) 0.001(2)
C59 0.033(2) 0.035(2) 0.033(2) 0.0015(17) 0.0051(16) -0.0001(17)
C60 0.034(2) 0.044(2) 0.038(2) 0.0043(19) 0.0080(17) -0.0053(18)
C61 0.049(3) 0.044(3) 0.100(5) 0.013(3) 0.024(3) -0.004(2)
C62 0.044(3) 0.071(4) 0.084(4) -0.008(3) 0.031(3) -0.002(3)
C63 0.034(2) 0.049(3) 0.032(2) 0.0023(19) 0.0028(16) -0.0073(19)
C64 0.080(4) 0.041(3) 0.049(3) -0.005(2) 0.031(3) -0.001(3)
C65 0.049(3) 0.054(3) 0.054(3) 0.012(2) 0.015(2) 0.010(2)
N66 0.041(2) 0.0259(17) 0.071(3) 0.0008(17) 0.0386(19) -0.0023(15)
C67 0.037(2) 0.034(2) 0.053(3) 0.010(2) 0.0152(19) 0.0064(18)
C68 0.053(3) 0.034(2) 0.048(3) 0.013(2) 0.024(2) 0.010(2)
N69 0.049(2) 0.0321(19) 0.058(2) 0.0081(18) 0.0293(19) 0.0089(17)
B70 0.026(2) 0.029(2) 0.033(2) 0.0016(18) 0.0075(17) 0.0026(17)
N71 0.0324(17) 0.0283(17) 0.0375(18) 0.0056(14) 0.0121(14) 0.0050(14)
C72 0.0306(19) 0.030(2) 0.034(2) 0.0056(16) 0.0097(16) 0.0037(16)
C73 0.038(2) 0.0274(19) 0.034(2) 0.0023(16) 0.0085(16) -0.0001(17)
C74 0.044(2) 0.038(2) 0.038(2) 0.0005(19) 0.0071(18) -0.0093(19)
C75 0.051(3) 0.052(3) 0.038(2) 0.017(2) 0.005(2) -0.011(2)
C76 0.050(3) 0.056(3) 0.029(2) 0.014(2) -0.0009(18) -0.005(2)
C77 0.033(2) 0.039(2) 0.041(2) 0.0080(19) 0.0030(17) 0.0008(18)
C78 0.042(2) 0.037(2) 0.042(2) 0.0062(19) 0.0000(19) -0.0052(19)
C79 0.043(3) 0.073(4) 0.118(6) -0.009(4) -0.024(3) 0.003(3)
C80 0.110(6) 0.091(5) 0.087(5) -0.040(4) 0.033(4) -0.051(5)
C81 0.055(3) 0.039(2) 0.032(2) 0.0016(19) 0.0032(19) -0.003(2)
C82 0.058(3) 0.044(3) 0.043(3) -0.001(2) 0.002(2) 0.000(2)
C83 0.130(6) 0.070(4) 0.054(3) -0.008(3) -0.031(4) 0.048(4)
C84 0.046(2) 0.024(2) 0.060(3) 0.0098(19) 0.025(2) 0.0112(18)
C85 0.041(2) 0.026(2) 0.053(3) 0.0081(19) 0.0169(19) 0.0071(17)
N86 0.0295(16) 0.0299(17) 0.0336(17) 0.0063(14) 0.0088(13) 0.0012(13)
C87 0.0281(18) 0.030(2) 0.034(2) 0.0017(16) 0.0069(15) -0.0002(16)
C88 0.032(2) 0.039(2) 0.035(2) -0.0011(18) 0.0044(16) -0.0041(18)
C89 0.034(2) 0.064(3) 0.040(2) -0.005(2) 0.0071(18) -0.014(2)
C90 0.034(2) 0.059(3) 0.043(2) -0.004(2) 0.0141(19) -0.013(2)
C91 0.036(2) 0.059(3) 0.030(2) -0.004(2) 0.0078(17) -0.006(2)
C92 0.032(2) 0.040(2) 0.034(2) 0.0022(18) 0.0021(16) -0.0043(18)
C93 0.032(2) 0.066(3) 0.039(2) -0.003(2) 0.0038(18) -0.004(2)
C94 0.060(3) 0.092(5) 0.048(3) 0.009(3) -0.016(3) 0.006(3)
C95 0.060(3) 0.071(4) 0.077(4) -0.008(3) -0.016(3) -0.024(3)
C96 0.044(2) 0.063(3) 0.029(2) -0.004(2) 0.0035(18) -0.002(2)
C97 0.062(3) 0.063(3) 0.044(3) -0.008(2) -0.005(2) 0.002(3)
C98 0.096(5) 0.059(4) 0.047(3) -0.013(3) 0.007(3) 0.018(3)
B99 0.034(2) 0.033(2) 0.035(2) 0.0048(19) 0.0081(18) -0.0002(19)
N100 0.0329(17) 0.0303(18) 0.0398(19) 0.0030(14) 0.0126(14) -0.0006(14)
C101 0.0289(18) 0.031(2) 0.035(2) 0.0048(16) 0.0079(16) 0.0028(16)
C102 0.0302(19) 0.033(2) 0.036(2) 0.0026(17) 0.0047(16) 0.0012(17)
C103 0.037(2) 0.033(2) 0.042(2) 0.0034(18) 0.0049(18) -0.0070(17)
C104 0.040(2) 0.050(3) 0.034(2) 0.009(2) 0.0085(17) -0.004(2)
C105 0.049(3) 0.045(3) 0.028(2) -0.0002(18) 0.0085(18) -0.006(2)
C106 0.037(2) 0.040(2) 0.036(2) 0.0008(18) 0.0060(17) -0.0028(19)
C107 0.057(3) 0.049(3) 0.041(2) -0.006(2) 0.012(2) -0.011(2)
C108 0.050(3) 0.075(4) 0.083(4) -0.020(3) -0.007(3) -0.012(3)
C109 0.068(4) 0.050(3) 0.079(4) -0.019(3) 0.006(3) -0.004(3)
C110 0.044(2) 0.042(2) 0.039(2) -0.0041(19) 0.0158(19) 0.000(2)
C111 0.120(6) 0.050(3) 0.081(4) -0.012(3) 0.040(4) 0.015(4)
C112 0.064(4) 0.151(7) 0.047(3) -0.018(4) 0.005(3) -0.004(4)
C113 0.035(2) 0.035(2) 0.047(2) 0.0079(19) 0.0116(18) 0.0049(18)
C114 0.033(2) 0.041(2) 0.045(2) 0.0056(19) 0.0120(18) 0.0059(18)
N115 0.0343(17) 0.0323(18) 0.0384(19) 0.0055(15) 0.0111(14) 0.0039(15)
C116 0.0316(19) 0.032(2) 0.036(2) -0.0005(17) 0.0124(16) -0.0007(17)
C117 0.0301(19) 0.040(2) 0.036(2) -0.0024(18) 0.0093(16) -0.0020(17)
C118 0.042(2) 0.044(2) 0.032(2) -0.0015(19) 0.0053(17) 0.001(2)
C119 0.048(3) 0.043(3) 0.038(2) 0.009(2) 0.0104(19) 0.001(2)
C120 0.045(2) 0.038(2) 0.039(2) 0.0012(19) 0.0059(19) -0.001(2)
C121 0.035(2) 0.033(2) 0.034(2) 0.0004(17) 0.0083(16) 0.0024(17)
C122 0.043(2) 0.038(2) 0.035(2) 0.0013(18) 0.0049(18) 0.0038(19)
C123 0.061(3) 0.043(3) 0.041(3) -0.002(2) 0.004(2) 0.004(2)
C124 0.051(3) 0.076(4) 0.050(3) -0.009(3) -0.006(2) 0.018(3)
C125 0.049(3) 0.052(3) 0.045(3) -0.005(2) 0.007(2) -0.010(2)
C126 0.076(4) 0.053(3) 0.054(3) -0.014(2) 0.015(3) -0.010(3)
C127 0.045(3) 0.110(6) 0.120(6) -0.054(5) 0.005(4) -0.017(4)

loop_
_atom_type_symbol
_atom_type_scat_dispersion_real
_atom_type_scat_dispersion_imag
_atom_type_scat_Cromer_Mann_a1
_atom_type_scat_Cromer_Mann_b1
_atom_type_scat_Cromer_Mann_a2
_atom_type_scat_Cromer_Mann_b2
_atom_type_scat_Cromer_Mann_a3
_atom_type_scat_Cromer_Mann_b3
_atom_type_scat_Cromer_Mann_a4
_atom_type_scat_Cromer_Mann_b4
_atom_type_scat_Cromer_Mann_c
_atom_type_scat_source
C 0.0033 0.0016 2.3100 20.8439 1.0200 10.2075 1.5886 0.5687 0.8650 51.6512 0.2156 'International Tables Vol C 4.2.6.8 and 6.1.1.4'
H 0.0000 0.0000 0.4930 10.5109 0.3229 26.1257 0.1402 3.1424 0.0408 57.7998 0.0030 'International Tables Vol C 4.2.6.8 and 6.1.1.4'
N 0.0061 0.0033 12.2126 0.0057 3.1322 9.8933 2.0125 28.9975 1.1663 0.5826 -11.5290 'International Tables Vol C 4.2.6.8 and 6.1.1.4'
B 0.0013 0.0007 2.0545 23.2185 1.3326 1.0210 1.0979 60.3498 0.7068 0.1403 -0.1932 'International Tables Vol C 4.2.6.8 and 6.1.1.4'

loop_
_geom_angle_atom_site_label_1
_geom_angle_atom_site_label_2
_geom_angle_atom_site_label_3
_geom_angle
_geom_angle_publ_flag
C2 N1 B37 128.8(3) yes
C2 N1 H11 114.8 no
B37 N1 H11 115.9 no
N1 C2 C3 113.2(3) yes
N1 C2 H21 108.5 no
C3 C2 H21 108.8 no
N1 C2 H22 108.2 no
C3 C2 H22 109.4 no
H21 C2 H22 108.7 no
C2 C3 N4 112.3(4) yes
C2 C3 H31 109.0 no
N4 C3 H31 109.2 no
C2 C3 H32 108.4 no
N4 C3 H32 108.6 no
H31 C3 H32 109.3 no
C3 N4 B5 125.2(4) yes
C3 N4 H41 117.4 no
B5 N4 H41 117.5 no
N4 B5 N6 129.7(4) yes
N4 B5 N24 125.5(4) yes
N6 B5 N24 104.8(3) yes
B5 N6 C7 130.1(3) yes
B5 N6 C22 107.7(3) yes
C7 N6 C22 122.2(3) yes
N6 C7 C8 119.5(4) yes
N6 C7 C12 119.3(4) yes
C8 C7 C12 121.1(4) yes
C7 C8 C9 118.4(4) yes
C7 C8 C19 121.1(4) yes
C9 C8 C19 120.5(4) yes
C8 C9 C10 121.0(4) yes
C8 C9 H91 118.9 no
C10 C9 H91 120.1 no
C9 C10 C11 119.7(4) yes
C9 C10 H101 119.6 no
C11 C10 H101 120.6 no
C10 C11 C12 122.0(4) yes
C10 C11 H111 119.4 no
C12 C11 H111 118.6 no
C7 C12 C11 117.8(4) yes
C7 C12 C13 119.9(4) yes
C11 C12 C13 121.4(4) yes
C7 C12 C11 117.8(4) yes
C7 C12 C14 118.5(3) yes
C11 C12 C14 123.3(3) yes
C12 C13 C16 109.31(6) yes
C12 C13 C17 109.26(6) yes
C16 C13 C17 109.25(6) yes
C12 C13 H131 112.6 no
C16 C13 H131 109.2 no
C17 C13 H131 107.2 no
C12 C14 C15 109.22(6) yes
C12 C14 C18 109.30(6) yes
C15 C14 C18 109.27(6) yes
C12 C14 H141 110.9 no
C15 C14 H141 110.4 no
C18 C14 H141 107.8 no
C14 C15 H152 110.7 no
C14 C15 H151 111.7 no
H152 C15 H151 108.0 no
C14 C15 H153 110.8 no
H152 C15 H153 105.8 no
H151 C15 H153 109.6 no
C13 C16 H163 111.2 no
C13 C16 H161 111.6 no
H163 C16 H161 108.5 no
C13 C16 H162 111.7 no
H163 C16 H162 106.0 no
H161 C16 H162 107.7 no
C13 C17 H171 116.2 no
C13 C17 H173 113.3 no
H171 C17 H173 109.8 no
C13 C17 H172 109.7 no
H171 C17 H172 104.1 no
H173 C17 H172 102.6 no
C14 C18 H181 113.0 no
C14 C18 H183 111.1 no
H181 C18 H183 106.9 no
C14 C18 H182 112.4 no
H181 C18 H182 106.6 no
H183 C18 H182 106.5 no
C8 C19 C20 109.2(4) yes
C8 C19 C21 113.2(4) yes
C20 C19 C21 108.7(4) yes
C8 C19 H191 108.1 no
C20 C19 H191 107.2 no
C21 C19 H191 110.1 no
C19 C20 H203 110.8 no
C19 C20 H201 110.4 no
H203 C20 H201 109.0 no
C19 C20 H202 109.2 no
H203 C20 H202 108.2 no
H201 C20 H202 109.2 no
C19 C21 H211 110.2 no
C19 C21 H213 110.3 no
H211 C21 H213 108.0 no
C19 C21 H212 109.9 no
H211 C21 H212 109.5 no
H213 C21 H212 108.9 no
N6 C22 C23 109.6(4) yes
N6 C22 H221 124.8 no
C23 C22 H221 125.6 no
C22 C23 N24 109.5(4) yes
C22 C23 H231 126.0 no
N24 C23 H231 124.5 no
C23 N24 B5 108.4(3) yes
C23 N24 C25 122.5(3) yes
B5 N24 C25 129.1(3) yes
N24 C25 C26 119.0(3) yes
N24 C25 C30 120.0(4) yes
C26 C25 C30 121.0(3) yes
C25 C26 C27 118.3(3) yes
C25 C26 C34 121.1(4) yes
C27 C26 C34 120.6(4) yes
C26 C27 C28 120.9(4) yes
C26 C27 H271 118.9 no
C28 C27 H271 120.2 no
C27 C28 C29 119.9(4) yes
C27 C28 H281 119.6 no
C29 C28 H281 120.5 no
C28 C29 C30 121.6(4) yes
C28 C29 H291 119.1 no
C30 C29 H291 119.3 no
C25 C30 C29 118.2(4) yes
C25 C30 C31 121.8(4) yes
C29 C30 C31 119.9(4) yes
C30 C31 C32 110.5(4) yes
C30 C31 C33 111.5(5) yes
C32 C31 C33 110.2(5) yes
C30 C31 H311 108.4 no
C32 C31 H311 108.5 no
C33 C31 H311 107.6 no
C31 C32 H322 110.8 no
C31 C32 H321 111.0 no
H322 C32 H321 110.4 no
C31 C32 H323 109.4 no
H322 C32 H323 107.4 no
H321 C32 H323 107.6 no
C31 C33 H333 110.2 no
C31 C33 H331 108.9 no
H333 C33 H331 109.2 no
C31 C33 H332 110.3 no
H333 C33 H332 109.7 no
H331 C33 H332 108.5 no
C26 C34 C35 112.3(4) yes
C26 C34 C36 110.0(4) yes
C35 C34 C36 110.9(4) yes
C26 C34 H341 107.6 no
C35 C34 H341 107.2 no
C36 C34 H341 108.7 no
C34 C35 H351 112.3 no
C34 C35 H353 108.9 no
H351 C35 H353 106.9 no
C34 C35 H352 112.1 no
H351 C35 H352 109.2 no
H353 C35 H352 107.2 no
C34 C36 H361 110.8 no
C34 C36 H363 109.6 no
H361 C36 H363 109.5 no
C34 C36 H362 110.3 no
H361 C36 H362 108.6 no
H363 C36 H362 108.0 no
N1 B37 N38 125.8(4) yes
N1 B37 N41 130.3(4) yes
N38 B37 N41 103.9(3) yes
B37 N38 C39 109.1(3) yes
B37 N38 C54 128.1(3) yes
C39 N38 C54 122.8(3) yes
N38 C39 C40 108.8(3) yes
N38 C39 H391 124.9 no
C40 C39 H391 126.3 no
C39 C40 N41 109.9(3) yes
C39 C40 H401 125.6 no
N41 C40 H401 124.5 no
C40 N41 B37 108.2(3) yes
C40 N41 C42 123.0(3) yes
B37 N41 C42 128.5(3) yes
N41 C42 C43 118.8(3) yes
N41 C42 C47 119.2(3) yes
C43 C42 C47 121.9(3) yes
C42 C43 C44 117.8(4) yes
C42 C43 C51 120.9(3) yes
C44 C43 C51 121.3(4) yes
C43 C44 C45 121.1(4) yes
C43 C44 H441 119.6 no
C45 C44 H441 119.3 no
C44 C45 C46 119.6(4) yes
C44 C45 H451 119.2 no
C46 C45 H451 121.1 no
C45 C46 C47 121.7(4) yes
C45 C46 H461 119.3 no
C47 C46 H461 119.0 no
C42 C47 C46 117.7(4) yes
C42 C47 C48 121.7(3) yes
C46 C47 C48 120.6(4) yes
C47 C48 C49 113.4(4) yes
C47 C48 C50 110.2(4) yes
C49 C48 C50 109.9(4) yes
C47 C48 H481 107.7 no
C49 C48 H481 108.0 no
C50 C48 H481 107.4 no
C48 C49 H493 111.2 no
C48 C49 H491 109.0 no
H493 C49 H491 107.6 no
C48 C49 H492 110.6 no
H493 C49 H492 110.0 no
H491 C49 H492 108.3 no
C48 C50 H501 110.7 no
C48 C50 H503 108.2 no
H501 C50 H503 109.7 no
C48 C50 H502 108.5 no
H501 C50 H502 110.9 no
H503 C50 H502 108.8 no
C43 C51 C52 111.5(4) yes
C43 C51 C53 113.1(4) yes
C52 C51 C53 110.5(4) yes
C43 C51 H511 107.4 no
C52 C51 H511 106.5 no
C53 C51 H511 107.6 no
C51 C52 H522 109.9 no
C51 C52 H521 107.9 no
H522 C52 H521 109.8 no
C51 C52 H523 110.2 no
H522 C52 H523 109.2 no
H521 C52 H523 109.8 no
C51 C53 H533 111.9 no
C51 C53 H531 109.7 no
H533 C53 H531 108.5 no
C51 C53 H532 110.3 no
H533 C53 H532 108.4 no
H531 C53 H532 108.0 no
N38 C54 C55 118.9(3) yes
N38 C54 C59 119.9(3) yes
C55 C54 C59 121.2(3) yes
C54 C55 C56 118.2(4) yes
C54 C55 C63 121.6(3) yes
C56 C55 C63 120.3(4) yes
C55 C56 C57 121.7(4) yes
C55 C56 H561 119.3 no
C57 C56 H561 119.0 no
C56 C57 C58 119.4(4) yes
C56 C57 H571 120.6 no
C58 C57 H571 120.0 no
C57 C58 C59 121.0(4) yes
C57 C58 H581 118.3 no
C59 C58 H581 120.7 no
C54 C59 C58 118.4(4) yes
C54 C59 C60 121.9(4) yes
C58 C59 C60 119.7(4) yes
C59 C60 C61 112.3(4) yes
C59 C60 C62 111.0(4) yes
C61 C60 C62 110.7(4) yes
C59 C60 H601 108.8 no
C61 C60 H601 106.1 no
C62 C60 H601 107.6 no
C60 C61 H612 109.5 no
C60 C61 H611 109.9 no
H612 C61 H611 109.9 no
C60 C61 H613 108.4 no
H612 C61 H613 110.1 no
H611 C61 H613 109.0 no
C60 C62 H623 109.8 no
C60 C62 H621 110.0 no
H623 C62 H621 110.3 no
C60 C62 H622 108.9 no
H623 C62 H622 109.1 no
H621 C62 H622 108.7 no
C55 C63 C64 110.8(4) yes
C55 C63 C65 110.6(4) yes
C64 C63 C65 110.6(4) yes
C55 C63 H631 108.5 no
C64 C63 H631 108.2 no
C65 C63 H631 108.0 no
C63 C64 H642 111.1 no
C63 C64 H643 109.7 no
H642 C64 H643 110.0 no
C63 C64 H641 109.3 no
H642 C64 H641 108.5 no
H643 C64 H641 108.1 no
C63 C65 H653 110.3 no
C63 C65 H652 110.2 no
H653 C65 H652 109.3 no
C63 C65 H651 110.5 no
H653 C65 H651 108.9 no
H652 C65 H651 107.6 no
C67 N66 B99 124.1(3) yes
C67 N66 H661 114.1 no
B99 N66 H661 114.5 no
N66 C67 C68 114.7(4) yes
N66 C67 H671 109.0 no
C68 C67 H671 108.4 no
N66 C67 H672 108.8 no
C68 C67 H672 108.2 no
H671 C67 H672 107.5 no
C67 C68 N69 112.0(4) yes
C67 C68 H681 108.9 no
N69 C68 H681 110.0 no
C67 C68 H682 110.3 no
N69 C68 H682 108.2 no
H681 C68 H682 107.3 no
C68 N69 B70 131.0(3) yes
C68 N69 H691 114.6 no
B70 N69 H691 114.3 no
N69 B70 N71 131.0(4) yes
N69 B70 N86 123.9(4) yes
N71 B70 N86 105.1(3) yes
B70 N71 C72 130.6(3) yes
B70 N71 C84 107.3(3) yes
C72 N71 C84 121.8(3) yes
N71 C72 C73 119.2(4) yes
N71 C72 C77 119.2(4) yes
C73 C72 C77 121.6(4) yes
C72 C73 C74 118.4(4) yes
C72 C73 C81 120.8(4) yes
C74 C73 C81 120.7(4) yes
C73 C74 C75 120.7(4) yes
C73 C74 H741 118.9 no
C75 C74 H741 120.4 no
C74 C75 C76 120.3(4) yes
C74 C75 H751 119.6 no
C76 C75 H751 120.0 no
C75 C76 C77 121.4(4) yes
C75 C76 H761 119.9 no
C77 C76 H761 118.8 no
C72 C77 C76 117.5(4) yes
C72 C77 C78 121.7(4) yes
C76 C77 C78 120.8(4) yes
C77 C78 C79 110.5(4) yes
C77 C78 C80 113.8(4) yes
C79 C78 C80 111.7(5) yes
C77 C78 H781 107.4 no
C79 C78 H781 106.4 no
C80 C78 H781 106.5 no
C78 C79 H791 112.1 no
C78 C79 H792 109.4 no
H791 C79 H792 109.3 no
C78 C79 H793 108.6 no
H791 C79 H793 109.2 no
H792 C79 H793 108.2 no
C78 C80 H802 110.3 no
C78 C80 H803 107.9 no
H802 C80 H803 107.9 no
C78 C80 H801 110.6 no
H802 C80 H801 112.4 no
H803 C80 H801 107.6 no
C73 C81 C82 114.8(4) yes
C73 C81 C83 109.7(4) yes
C82 C81 C83 110.2(5) yes
C73 C81 H811 107.6 no
C82 C81 H811 107.8 no
C83 C81 H811 106.4 no
C81 C82 H823 109.9 no
C81 C82 H821 108.4 no
H823 C82 H821 107.8 no
C81 C82 H822 110.6 no
H823 C82 H822 110.6 no
H821 C82 H822 109.5 no
C81 C83 H831 111.0 no
C81 C83 H832 114.3 no
H831 C83 H832 111.9 no
C81 C83 H833 107.5 no
H831 C83 H833 104.1 no
H832 C83 H833 107.3 no
N71 C84 C85 109.5(4) yes
N71 C84 H841 124.2 no
C85 C84 H841 126.3 no
C84 C85 N86 109.6(3) yes
C84 C85 H851 126.6 no
N86 C85 H851 123.8 no
C85 N86 B70 108.5(3) yes
C85 N86 C87 125.2(3) yes
B70 N86 C87 125.3(3) yes
N86 C87 C88 118.9(3) yes
N86 C87 C92 119.3(3) yes
C88 C87 C92 121.7(4) yes
C87 C88 C89 118.1(4) yes
C87 C88 C96 121.7(4) yes
C89 C88 C96 120.0(4) yes
C88 C89 C90 121.2(4) yes
C88 C89 H891 119.2 no
C90 C89 H891 119.6 no
C89 C90 C91 119.9(4) yes
C89 C90 H901 120.8 no
C91 C90 H901 119.3 no
C90 C91 C92 120.8(4) yes
C90 C91 H911 119.6 no
C92 C91 H911 119.6 no
C87 C92 C91 118.2(4) yes
C87 C92 C93 122.5(4) yes
C91 C92 C93 119.3(4) yes
C92 C93 C94 111.6(4) yes
C92 C93 C95 111.3(4) yes
C94 C93 C95 110.1(5) yes
C92 C93 H931 106.6 no
C94 C93 H931 107.9 no
C95 C93 H931 109.1 no
C93 C94 H942 109.5 no
C93 C94 H941 110.0 no
H942 C94 H941 108.5 no
C93 C94 H943 109.6 no
H942 C94 H943 109.6 no
H941 C94 H943 109.7 no
C93 C95 H953 109.8 no
C93 C95 H951 109.8 no
H953 C95 H951 109.5 no
C93 C95 H952 109.1 no
H953 C95 H952 109.1 no
H951 C95 H952 109.5 no
C88 C96 C97 113.0(4) yes
C88 C96 C98 109.6(4) yes
C97 C96 C98 110.0(5) yes
C88 C96 H961 108.3 no
C97 C96 H961 107.8 no
C98 C96 H961 108.0 no
C96 C97 H971 110.6 no
C96 C97 H972 109.0 no
H971 C97 H972 109.4 no
C96 C97 H973 110.5 no
H971 C97 H973 109.4 no
H972 C97 H973 107.8 no
C96 C98 H983 111.7 no
C96 C98 H982 110.6 no
H983 C98 H982 108.4 no
C96 C98 H981 111.6 no
H983 C98 H981 107.7 no
H982 C98 H981 106.6 no
N66 B99 N100 125.1(4) yes
N66 B99 N115 129.6(4) yes
N100 B99 N115 105.2(4) yes
B99 N100 C101 128.1(3) yes
B99 N100 C113 107.9(3) yes
C101 N100 C113 124.0(3) yes
N100 C101 C102 119.3(4) yes
N100 C101 C106 119.6(4) yes
C102 C101 C106 121.0(4) yes
C101 C102 C103 118.0(4) yes
C101 C102 C110 122.4(4) yes
C103 C102 C110 119.5(4) yes
C102 C103 C104 121.1(4) yes
C102 C103 H1031 119.1 no
C104 C103 H1031 119.8 no
C103 C104 C105 120.1(4) yes
C103 C104 H1041 120.5 no
C105 C104 H1041 119.4 no
C104 C105 C106 121.3(4) yes
C104 C105 H1051 119.9 no
C106 C105 H1051 118.8 no
C101 C106 C105 118.4(4) yes
C101 C106 C107 122.0(4) yes
C105 C106 C107 119.6(4) yes
C106 C107 C108 109.7(4) yes
C106 C107 C109 112.9(4) yes
C108 C107 C109 111.5(5) yes
C106 C107 H1071 106.5 no
C108 C107 H1071 108.3 no
C109 C107 H1071 107.8 no
C107 C108 H1081 111.7 no
C107 C108 H1082 111.3 no
H1081 C108 H1082 109.7 no
C107 C108 H1083 108.5 no
H1081 C108 H1083 107.8 no
H1082 C108 H1083 107.6 no
C107 C109 H1092 111.1 no
C107 C109 H1093 110.4 no
H1092 C109 H1093 108.4 no
C107 C109 H1091 110.6 no
H1092 C109 H1091 108.3 no
H1093 C109 H1091 108.0 no
C102 C110 C111 108.9(4) yes
C102 C110 C112 112.8(4) yes
C111 C110 C112 109.2(6) yes
C102 C110 H1101 109.4 no
C111 C110 H1101 109.6 no
C112 C110 H1101 106.9 no
C110 C111 H1113 110.9 no
C110 C111 H1111 110.0 no
H1113 C111 H1111 105.9 no
C110 C111 H1112 111.6 no
H1113 C111 H1112 109.3 no
H1111 C111 H1112 109.0 no
C110 C112 H1121 109.9 no
C110 C112 H1122 108.6 no
H1121 C112 H1122 110.3 no
C110 C112 H1123 110.2 no
H1121 C112 H1123 108.0 no
H1122 C112 H1123 109.9 no
N100 C113 C114 109.5(4) yes
N100 C113 H1131 124.3 no
C114 C113 H1131 126.2 no
C113 C114 N115 109.8(3) yes
C113 C114 H1141 126.7 no
N115 C114 H1141 123.5 no
C114 N115 B99 107.7(3) yes
C114 N115 C116 122.9(3) yes
B99 N115 C116 129.3(3) yes
N115 C116 C117 119.1(4) yes
N115 C116 C121 119.7(4) yes
C117 C116 C121 121.2(4) yes
C116 C117 C118 118.6(4) yes
C116 C117 C125 122.2(4) yes
C118 C117 C125 119.2(4) yes
C117 C118 C119 121.2(4) yes
C117 C118 H1181 118.3 no
C119 C118 H1181 120.5 no
C118 C119 C120 119.6(4) yes
C118 C119 H1191 120.8 no
C120 C119 H1191 119.6 no
C119 C120 C121 121.3(4) yes
C119 C120 H1201 120.5 no
C121 C120 H1201 118.2 no
C116 C121 C120 118.1(4) yes
C116 C121 C122 122.4(4) yes
C120 C121 C122 119.5(4) yes
C121 C122 C123 112.5(4) yes
C121 C122 C124 109.9(4) yes
C123 C122 C124 109.6(4) yes
C121 C122 H1221 108.9 no
C123 C122 H1221 107.7 no
C124 C122 H1221 108.2 no
C122 C123 H1232 111.7 no
C122 C123 H1231 110.4 no
H1232 C123 H1231 108.2 no
C122 C123 H1233 110.2 no
H1232 C123 H1233 108.2 no
H1231 C123 H1233 107.9 no
C122 C124 H1243 110.7 no
C122 C124 H1241 110.6 no
H1243 C124 H1241 109.0 no
C122 C124 H1242 108.8 no
H1243 C124 H1242 109.4 no
H1241 C124 H1242 108.3 no
C117 C125 C126 110.9(4) yes
C117 C125 C127 111.8(5) yes
C126 C125 C127 110.4(5) yes
C117 C125 H1251 107.5 no
C126 C125 H1251 106.8 no
C127 C125 H1251 109.2 no
C125 C126 H1261 111.0 no
C125 C126 H1263 109.8 no
H1261 C126 H1263 108.6 no
C125 C126 H1262 110.0 no
H1261 C126 H1262 109.5 no
H1263 C126 H1262 108.0 no
C125 C127 H1272 109.7 no
C125 C127 H1271 110.4 no
H1272 C127 H1271 109.9 no
C125 C127 H1273 109.5 no
H1272 C127 H1273 106.4 no
H1271 C127 H1273 110.7 no

loop_
_geom_bond_atom_site_label_1
_geom_bond_atom_site_label_2
_geom_bond_distance
_geom_bond_publ_flag
N1 C2 1.464(5) yes
N1 B37 1.414(5) yes
N1 H11 0.866 no
C2 C3 1.522(6) yes
C2 H21 0.999 no
C2 H22 0.986 no
C3 N4 1.432(5) yes
C3 H31 0.946 no
C3 H32 0.956 no
N4 B5 1.450(6) yes
N4 H41 0.881 no
B5 N6 1.443(6) yes
B5 N24 1.436(6) yes
N6 C7 1.435(5) yes
N6 C22 1.416(5) yes
C7 C8 1.403(6) yes
C7 C12 1.417(6) yes
C8 C9 1.395(6) yes
C8 C19 1.524(6) yes
C9 C10 1.382(6) yes
C9 H91 0.957 no
C10 C11 1.382(7) yes
C10 H101 0.946 no
C11 C12 1.381(6) yes
C11 H111 0.950 no
C12 C13 1.562(5) yes
C12 C14 1.536(5) yes
C13 C16 1.552(5) yes
C13 C17 1.540(5) yes
C13 H131 0.969 no
C14 C15 1.532(5) yes
C14 C18 1.553(5) yes
C14 H141 0.997 no
C15 H152 0.986 no
C15 H151 0.953 no
C15 H153 0.974 no
C16 H163 0.979 no
C16 H161 0.970 no
C16 H162 0.993 no
C17 H171 0.956 no
C17 H173 0.973 no
C17 H172 1.050 no
C18 H181 0.989 no
C18 H183 0.973 no
C18 H182 0.983 no
C19 C20 1.532(7) yes
C19 C21 1.538(7) yes
C19 H191 0.992 no
C20 H203 0.965 no
C20 H201 0.949 no
C20 H202 0.983 no
C21 H211 0.976 no
C21 H213 0.993 no
C21 H212 0.957 no
C22 C23 1.336(6) yes
C22 H221 0.946 no
C23 N24 1.407(5) yes
C23 H231 0.951 no
N24 C25 1.430(5) yes
C25 C26 1.406(5) yes
C25 C30 1.403(6) yes
C26 C27 1.394(6) yes
C26 C34 1.516(5) yes
C27 C28 1.383(6) yes
C27 H271 0.948 no
C28 C29 1.372(6) yes
C28 H281 0.938 no
C29 C30 1.387(6) yes
C29 H291 0.933 no
C30 C31 1.522(6) yes
C31 C32 1.527(8) yes
C31 C33 1.527(9) yes
C31 H311 0.990 no
C32 H322 0.963 no
C32 H321 0.966 no
C32 H323 1.004 no
C33 H333 0.961 no
C33 H331 0.981 no
C33 H332 0.961 no
C34 C35 1.537(7) yes
C34 C36 1.524(7) yes
C34 H341 0.997 no
C35 H351 0.952 no
C35 H353 1.008 no
C35 H352 0.983 no
C36 H361 0.962 no
C36 H363 0.962 no
C36 H362 0.985 no
B37 N38 1.444(5) yes
B37 N41 1.440(5) yes
N38 C39 1.401(5) yes
N38 C54 1.434(5) yes
C39 C40 1.339(5) yes
C39 H391 0.941 no
C40 N41 1.409(5) yes
C40 H401 0.952 no
N41 C42 1.434(5) yes
C42 C43 1.404(5) yes
C42 C47 1.400(5) yes
C43 C44 1.390(6) yes
C43 C51 1.522(6) yes
C44 C45 1.385(6) yes
C44 H441 0.945 no
C45 C46 1.380(6) yes
C45 H451 0.950 no
C46 C47 1.384(6) yes
C46 H461 0.950 no
C47 C48 1.521(5) yes
C48 C49 1.527(7) yes
C48 C50 1.514(7) yes
C48 H481 0.984 no
C49 H493 0.964 no
C49 H491 0.988 no
C49 H492 0.966 no
C50 H501 0.963 no
C50 H503 0.977 no
C50 H502 0.957 no
C51 C52 1.512(7) yes
C51 C53 1.534(6) yes
C51 H511 0.990 no
C52 H522 0.976 no
C52 H521 0.955 no
C52 H523 0.986 no
C53 H533 0.968 no
C53 H531 0.966 no
C53 H532 0.977 no
C54 C55 1.408(5) yes
C54 C59 1.395(5) yes
C55 C56 1.384(6) yes
C55 C63 1.516(6) yes
C56 C57 1.380(6) yes
C56 H561 0.940 no
C57 C58 1.390(6) yes
C57 H571 0.955 no
C58 C59 1.394(6) yes
C58 H581 0.958 no
C59 C60 1.520(6) yes
C60 C61 1.514(7) yes
C60 C62 1.531(7) yes
C60 H601 0.987 no
C61 H612 0.966 no
C61 H611 0.960 no
C61 H613 0.971 no
C62 H623 0.957 no
C62 H621 0.960 no
C62 H622 0.975 no
C63 C64 1.525(7) yes
C63 C65 1.536(7) yes
C63 H631 1.016 no
C64 H642 0.968 no
C64 H643 0.973 no
C64 H641 0.989 no
C65 H653 0.958 no
C65 H652 0.980 no
C65 H651 0.979 no
N66 C67 1.440(6) yes
N66 B99 1.455(6) yes
N66 H661 0.861 no
C67 C68 1.531(7) yes
C67 H671 0.988 no
C67 H672 0.996 no
C68 N69 1.444(5) yes
C68 H681 0.988 no
C68 H682 0.985 no
N69 B70 1.410(6) yes
N69 H691 0.887 no
B70 N71 1.440(5) yes
B70 N86 1.433(5) yes
N71 C72 1.432(5) yes
N71 C84 1.414(5) yes
C72 C73 1.399(6) yes
C72 C77 1.403(6) yes
C73 C74 1.393(6) yes
C73 C81 1.519(6) yes
C74 C75 1.369(6) yes
C74 H741 0.948 no
C75 C76 1.383(7) yes
C75 H751 0.948 no
C76 C77 1.388(6) yes
C76 H761 0.944 no
C77 C78 1.517(6) yes
C78 C79 1.524(7) yes
C78 C80 1.504(8) yes
C78 H781 0.976 no
C79 H791 0.959 no
C79 H792 0.986 no
C79 H793 0.980 no
C80 H802 0.956 no
C80 H803 1.009 no
C80 H801 0.948 no
C81 C82 1.514(7) yes
C81 C83 1.513(8) yes
C81 H811 1.001 no
C82 H823 0.982 no
C82 H821 0.973 no
C82 H822 0.954 no
C83 H831 0.972 no
C83 H832 0.928 no
C83 H833 1.033 no
C84 C85 1.341(6) yes
C84 H841 0.947 no
C85 N86 1.392(5) yes
C85 H851 0.950 no
N86 C87 1.431(5) yes
C87 C88 1.397(5) yes
C87 C92 1.397(6) yes
C88 C89 1.396(6) yes
C88 C96 1.522(6) yes
C89 C90 1.375(6) yes
C89 H891 0.943 no
C90 C91 1.390(6) yes
C90 H901 0.957 no
C91 C92 1.396(6) yes
C91 H911 0.941 no
C92 C93 1.522(6) yes
C93 C94 1.522(8) yes
C93 C95 1.526(8) yes
C93 H931 0.989 no
C94 H942 0.970 no
C94 H941 0.985 no
C94 H943 0.963 no
C95 H953 0.973 no
C95 H951 0.967 no
C95 H952 0.976 no
C96 C97 1.529(7) yes
C96 C98 1.514(8) yes
C96 H961 0.989 no
C97 H971 0.952 no
C97 H972 0.983 no
C97 H973 0.984 no
C98 H983 0.956 no
C98 H982 0.985 no
C98 H981 0.976 no
B99 N100 1.446(6) yes
B99 N115 1.439(6) yes
N100 C101 1.423(5) yes
N100 C113 1.401(5) yes
C101 C102 1.407(6) yes
C101 C106 1.406(6) yes
C102 C103 1.399(6) yes
C102 C110 1.503(6) yes
C103 C104 1.380(6) yes
C103 H1031 0.937 no
C104 C105 1.376(6) yes
C104 H1041 0.939 no
C105 C106 1.389(6) yes
C105 H1051 0.935 no
C106 C107 1.527(6) yes
C107 C108 1.524(8) yes
C107 C109 1.512(8) yes
C107 H1071 0.997 no
C108 H1081 0.969 no
C108 H1082 0.951 no
C108 H1083 0.991 no
C109 H1092 0.975 no
C109 H1093 0.975 no
C109 H1091 0.979 no
C110 C111 1.550(8) yes
C110 C112 1.497(8) yes
C110 H1101 0.968 no
C111 H1113 0.991 no
C111 H1111 1.001 no
C111 H1112 0.953 no
C112 H1121 0.985 no
C112 H1122 0.972 no
C112 H1123 1.018 no
C113 C114 1.349(6) yes
C113 H1131 0.963 no
C114 N115 1.405(5) yes
C114 H1141 0.958 no
N115 C116 1.431(5) yes
C116 C117 1.407(6) yes
C116 C121 1.403(6) yes
C117 C118 1.384(6) yes
C117 C125 1.524(6) yes
C118 C119 1.384(7) yes
C118 H1181 0.947 no
C119 C120 1.390(6) yes
C119 H1191 0.969 no
C120 C121 1.391(6) yes
C120 H1201 0.965 no
C121 C122 1.517(6) yes
C122 C123 1.525(7) yes
C122 C124 1.528(7) yes
C122 H1221 0.992 no
C123 H1232 0.958 no
C123 H1231 0.971 no
C123 H1233 0.980 no
C124 H1243 0.961 no
C124 H1241 0.989 no
C124 H1242 0.954 no
C125 C126 1.528(7) yes
C125 C127 1.520(8) yes
C125 H1251 1.003 no
C126 H1261 0.947 no
C126 H1263 0.980 no
C126 H1262 0.970 no
C127 H1272 0.986 no
C127 H1271 0.937 no
C127 H1273 0.985 no

loop_
_geom_hbond_atom_site_label_D
_geom_hbond_atom_site_label_H
_geom_hbond_atom_site_label_A
_geom_hbond_angle_DHA
_geom_hbond_distance_DH
_geom_hbond_distance_HA
_geom_hbond_distance_DA
_geom_hbond_publ_flag
C2 H22 C42 129.7(3) 0.986 2.579 3.297(7) yes
C2 H22 C47 156.0(3) 0.986 2.554 3.478(7) yes
C51 H511 C40 131.8(3) 0.990 2.573 3.316(7) yes
